data_4108110
loop_
_publ_author_name
'Jong-Dae Lee'
'Sung-Kwan Kim'
'Tae-Jin Kim'
'Won-Sik Han'
'Young-Joo Lee'
'Dae-Hwan Yoo'
'Minserk Cheong'
'Jaejung Ko'
'Sang Ook Kang'

_publ_contact_author_address
;
Department of Chemistry, Chosun University 375 Seosuk, Dong-gu, Gwangju
501-759, South Korea
Department of Chemistry, Korea University 208 Seochang, Chochiwon, Chungnam
339-700, South Korea
Samsung Total Petrochemicals Co., Catalyst and Process Development
Department of Chemistry and Reserch Institute For Basic Sciences
Kyung Hee University, Seoul 130-701, South Korea
;
_publ_contact_author_email sangok@korea.ac.kr
_publ_contact_author_fax 82-41-867-5396
_publ_contact_author_phone 82-41-860-1334
_publ_section_title
;
 Dicarbollylamine Ligand as a Tunable Template for \s,\s- and
 \p,\s-Bonding Modes: Syntheses, Structures, and Theoretical Studies of
 \h5:\h1-Coordinated Constrained-Geometry Group 13 Metal Complexes
;
_journal_name_full 'Journal of the American Chemical Society'
_journal_page_first 9904
_journal_page_last 9917
_journal_paper_doi 10.1021/ja802163q
_journal_volume 130
_journal_year 2008
_chemical_formula_sum 'C7 H24 Al B9 N'
_chemical_formula_weight 246.54
_chemical_name_systematic
;
 ?
;
_space_group_IT_number 33
_symmetry_cell_setting orthorhombic
_symmetry_space_group_name_Hall 'P 2c -2n'
_symmetry_space_group_name_H-M 'P n a 21'
_atom_sites_solution_hydrogens geom
_atom_sites_solution_primary direct
_atom_sites_solution_secondary difmap
_audit_creation_method SHELXL-97
_cell_angle_alpha 90.00
_cell_angle_beta 90.00
_cell_angle_gamma 90.00
_cell_formula_units_Z 4
_cell_length_a 19.109(7)
_cell_length_b 7.275(3)
_cell_length_c 11.101(4)
_cell_measurement_reflns_used 1565
_cell_measurement_temperature 233(2)
_cell_measurement_theta_max 26.703
_cell_measurement_theta_min 2.813
_cell_volume 1543.2(10)
_computing_cell_refinement 'SMART (Bruker, 1999)'
_computing_data_collection 'SMART (Bruker, 1999)'
_computing_data_reduction 'SAINT-Plus (Bruker, 1999)'
_computing_molecular_graphics 'Ortep-3 for Windows (Farrugia, 1997)'
_computing_publication_material 'SHELXL-97 (Sheldrick, 1997)'
_computing_structure_refinement 'SHELXL-97 (Sheldrick, 1997)'
_computing_structure_solution 'SHELXS-97 (Sheldrick, 1997)'
_diffrn_ambient_temperature 233(2)
_diffrn_measured_fraction_theta_full 0.991
_diffrn_measured_fraction_theta_max 0.991
_diffrn_measurement_device_type 'Bruker SMART 1000 CCD diffractometer'
_diffrn_measurement_method \w-scans
_diffrn_radiation_monochromator graphite
_diffrn_radiation_source 'fine-focus sealed tube'
_diffrn_radiation_type MoK\a
_diffrn_radiation_wavelength 0.71073
_diffrn_reflns_av_R_equivalents 0.1020
_diffrn_reflns_av_sigmaI/netI 0.0893
_diffrn_reflns_limit_h_max 25
_diffrn_reflns_limit_h_min -25
_diffrn_reflns_limit_k_max 9
_diffrn_reflns_limit_k_min -9
_diffrn_reflns_limit_l_max 13
_diffrn_reflns_limit_l_min -14
_diffrn_reflns_number 9254
_diffrn_reflns_theta_full 28.59
_diffrn_reflns_theta_max 28.59
_diffrn_reflns_theta_min 2.13
_exptl_absorpt_coefficient_mu 0.105
_exptl_absorpt_correction_T_max 0.9876
_exptl_absorpt_correction_T_min 0.9743
_exptl_absorpt_correction_type multi-scan
_exptl_absorpt_process_details 'SADABS (Sheldrick, 1996)'
_exptl_crystal_colour colorless
_exptl_crystal_density_diffrn 1.061
_exptl_crystal_description block
_exptl_crystal_F_000 524
_exptl_crystal_size_max 0.25
_exptl_crystal_size_mid 0.14
_exptl_crystal_size_min 0.12
_refine_diff_density_max 0.348
_refine_diff_density_min -0.381
_refine_diff_density_rms 0.075
_refine_ls_abs_structure_details 'Flack H D (1983), Acta Cryst. A39, 876-881'
_refine_ls_abs_structure_Flack -10(10)
_refine_ls_extinction_method none
_refine_ls_goodness_of_fit_ref 1.083
_refine_ls_hydrogen_treatment constr
_refine_ls_matrix_type full
_refine_ls_number_parameters 174
_refine_ls_number_reflns 2049
_refine_ls_number_restraints 1
_refine_ls_restrained_S_all 1.082
_refine_ls_R_factor_all 0.1452
_refine_ls_R_factor_gt 0.0794
_refine_ls_shift/su_max 0.003
_refine_ls_shift/su_mean 0.000
_refine_ls_structure_factor_coef Fsqd
_refine_ls_weighting_details 'calc w=1/[\s^2^(Fo^2^)+(0.1183P)^2^+0.0000P] where P=(Fo^2^+2Fc^2^)/3'
_refine_ls_weighting_scheme calc
_refine_ls_wR_factor_gt 0.1959
_refine_ls_wR_factor_ref 0.2294
_reflns_number_gt 1130
_reflns_number_total 2049
_reflns_threshold_expression >2sigma(I)
_cod_data_source_file ja802163q-file003_k070507.cif
_cod_data_source_block k070507new
_cod_database_code 4108110

loop_
_symmetry_equiv_pos_as_xyz
'x, y, z'
'-x, -y, z+1/2'
'x+1/2, -y+1/2, z'
'-x+1/2, y+1/2, z+1/2'

loop_
_atom_site_label
_atom_site_type_symbol
_atom_site_fract_x
_atom_site_fract_y
_atom_site_fract_z
_atom_site_U_iso_or_equiv
_atom_site_adp_type
_atom_site_occupancy
_atom_site_symmetry_multiplicity
_atom_site_calc_flag
_atom_site_refinement_flags
H100 H 0.9938 0.5076 0.8338 0.040(15) Uiso 1 1 d .
Al Al 0.84925(10) 0.2882(3) 0.9617(2) 0.0436(5) Uani 1 1 d .
N N 0.8610(2) 0.1467(7) 0.8089(5) 0.0383(11) Uani 1 1 d .
C7 C 0.9875(3) 0.1604(8) 0.8536(5) 0.0362(13) Uani 1 1 d .
C8 C 1.0331(3) 0.2456(8) 0.7545(6) 0.0385(14) Uani 1 1 d .
H8A H 1.0021 0.2568 0.6702 0.046 Uiso 1 1 calc R
C12 C 0.9276(3) 0.0393(7) 0.8155(5) 0.0353(13) Uani 1 1 d .
H12A H 0.9378 -0.0144 0.7365 0.042 Uiso 1 1 calc R
H12B H 0.9222 -0.0614 0.8734 0.042 Uiso 1 1 calc R
C13 C 0.8024(3) 0.0148(10) 0.7921(7) 0.0541(18) Uani 1 1 d .
H13A H 0.8106 -0.0579 0.7203 0.081 Uiso 1 1 calc R
H13B H 0.7589 0.0820 0.7836 0.081 Uiso 1 1 calc R
H13C H 0.7996 -0.0657 0.8616 0.081 Uiso 1 1 calc R
C14 C 0.8633(4) 0.2710(10) 0.7034(6) 0.0549(19) Uani 1 1 d .
H14A H 0.8715 0.1996 0.6310 0.082 Uiso 1 1 calc R
H14B H 0.9008 0.3594 0.7138 0.082 Uiso 1 1 calc R
H14C H 0.8191 0.3355 0.6964 0.082 Uiso 1 1 calc R
C15 C 0.8028(3) 0.1355(11) 1.0804(6) 0.0558(18) Uani 1 1 d .
H15A H 0.7532 0.1290 1.0621 0.084 Uiso 1 1 calc R
H15B H 0.8093 0.1881 1.1599 0.084 Uiso 1 1 calc R
H15C H 0.8227 0.0128 1.0785 0.084 Uiso 1 1 calc R
C16 C 0.8280(3) 0.5409(7) 0.9326(9) 0.072(2) Uani 1 1 d .
H16A H 0.8303 0.6085 1.0078 0.108 Uiso 1 1 calc R
H16B H 0.7813 0.5510 0.8990 0.108 Uiso 1 1 calc R
H16C H 0.8617 0.5914 0.8762 0.108 Uiso 1 1 calc R
B1 B 1.1195(3) 0.1843(7) 0.9404(7) 0.048(2) Uani 1 1 d R
H1 H 1.1682 0.1238 0.9779 0.058 Uiso 1 1 calc R
B2 B 1.0687(4) 0.0721(9) 0.8288(8) 0.0456(18) Uani 1 1 d .
H2 H 1.0810 -0.0651 0.7906 0.055 Uiso 1 1 calc R
B3 B 1.1163(4) 0.2658(11) 0.7952(7) 0.0496(19) Uani 1 1 d .
H3 H 1.1626 0.2565 0.7353 0.059 Uiso 1 1 calc R
B4 B 1.1115(4) 0.4232(10) 0.9169(7) 0.0426(17) Uani 1 1 d .
H4 H 1.1543 0.5217 0.9372 0.051 Uiso 1 1 calc R
B5 B 1.0618(4) 0.3113(10) 1.0296(7) 0.0455(19) Uani 1 1 d .
H5 H 1.0716 0.3305 1.1273 0.055 Uiso 1 1 calc R
B6 B 1.0361(3) 0.0985(10) 0.9762(7) 0.0413(16) Uani 1 1 d .
H6 H 1.0282 -0.0221 1.0358 0.050 Uiso 1 1 calc R
B9 B 1.0574(4) 0.4534(10) 0.7887(7) 0.0460(18) Uani 1 1 d .
H9 H 1.0427 0.5621 0.7233 0.055 Uiso 1 1 calc R
B10 B 1.0244(4) 0.4912(10) 0.9453(8) 0.0464(17) Uani 1 1 d .
H10 H 0.9955 0.6207 0.9631 0.056 Uiso 1 1 calc R
B11 B 0.9788(3) 0.2867(9) 0.9697(7) 0.0398(14) Uani 1 1 d .
H11 H 0.9292 0.3317 1.0126 0.048 Uiso 1 1 calc R

loop_
_atom_site_aniso_label
_atom_site_aniso_U_11
_atom_site_aniso_U_22
_atom_site_aniso_U_33
_atom_site_aniso_U_23
_atom_site_aniso_U_13
_atom_site_aniso_U_12
Al 0.0600(10) 0.0391(9) 0.0319(10) 0.0038(10) 0.0027(10) 0.0041(8)
N 0.049(3) 0.038(2) 0.028(3) 0.002(2) -0.003(2) -0.005(2)
C7 0.059(3) 0.032(3) 0.018(3) -0.003(2) 0.001(3) -0.009(3)
C8 0.060(4) 0.036(3) 0.019(3) -0.001(3) 0.000(3) -0.009(3)
C12 0.049(3) 0.030(3) 0.027(3) -0.003(3) -0.002(2) -0.004(2)
C13 0.051(4) 0.057(4) 0.054(4) -0.005(4) -0.006(4) -0.010(3)
C14 0.081(5) 0.056(4) 0.027(4) 0.017(3) -0.006(3) -0.002(3)
C15 0.055(4) 0.074(5) 0.038(4) 0.013(4) -0.003(3) -0.001(4)
C16 0.085(5) 0.062(5) 0.069(7) 0.005(5) -0.001(4) 0.009(4)
B1 0.049(4) 0.053(4) 0.042(5) -0.005(4) -0.008(3) 0.002(3)
B2 0.055(4) 0.036(3) 0.046(5) -0.013(4) 0.006(3) -0.004(3)
B3 0.058(4) 0.058(5) 0.033(4) -0.012(4) 0.008(3) -0.015(4)
B4 0.060(4) 0.039(4) 0.029(4) -0.007(3) -0.005(3) -0.012(3)
B5 0.064(5) 0.052(5) 0.020(4) -0.002(3) -0.004(3) -0.001(4)
B6 0.055(4) 0.045(4) 0.024(4) 0.000(3) -0.005(3) -0.005(3)
B9 0.071(4) 0.041(4) 0.026(4) 0.013(3) -0.010(3) -0.017(3)
B10 0.062(4) 0.042(4) 0.035(4) -0.005(4) -0.004(4) 0.000(3)
B11 0.049(3) 0.045(3) 0.026(3) -0.010(3) 0.000(3) 0.004(3)

loop_
_atom_type_symbol
_atom_type_description
_atom_type_scat_dispersion_real
_atom_type_scat_dispersion_imag
_atom_type_scat_source
C C 0.0033 0.0000 'International Tables Vol C Tables 4.2.6.8 and 6.1.1.4'
H H 0.0000 0.0000 'International Tables Vol C Tables 4.2.6.8 and 6.1.1.4'
B B 0.0013 0.0000 'International Tables Vol C Tables 4.2.6.8 and 6.1.1.4'
N N 0.0061 0.0000 'International Tables Vol C Tables 4.2.6.8 and 6.1.1.4'
Al Al 0.0645 0.0000 'International Tables Vol C Tables 4.2.6.8 and 6.1.1.4'

loop_
_geom_angle_atom_site_label_1
_geom_angle_atom_site_label_2
_geom_angle_atom_site_label_3
_geom_angle
C16 Al C15 124.7(4)
C16 Al N 112.1(3)
C15 Al N 109.5(3)
C16 Al B11 102.9(2)
C15 Al B11 115.5(3)
N Al B11 85.2(2)
C14 N C13 108.5(5)
C14 N C12 109.5(5)
C13 N C12 108.1(5)
C14 N Al 111.1(4)
C13 N Al 110.8(4)
C12 N Al 108.8(4)
C12 C7 C8 117.8(5)
C12 C7 B11 119.0(5)
C8 C7 B11 114.0(5)
C12 C7 B2 115.3(5)
C8 C7 B2 61.2(4)
B11 C7 B2 116.4(5)
C12 C7 B6 118.9(5)
C8 C7 B6 111.7(5)
B11 C7 B6 64.2(4)
B2 C7 B6 62.2(4)
C7 C8 B9 111.8(5)
C7 C8 B3 112.6(5)
B9 C8 B3 65.2(5)
C7 C8 B2 64.3(4)
B9 C8 B2 118.4(5)
B3 C8 B2 62.5(4)
C7 C8 H8A 109.4
B9 C8 H8A 106.3
B3 C8 H8A 137.2
B2 C8 H8A 134.0
N C12 C7 110.9(4)
N C12 H12A 109.5
C7 C12 H12A 109.5
N C12 H12B 109.5
C7 C12 H12B 109.5
H12A C12 H12B 108.1
N C13 H13A 109.5
N C13 H13B 109.5
H13A C13 H13B 109.5
N C13 H13C 109.5
H13A C13 H13C 109.5
H13B C13 H13C 109.5
N C14 H14A 109.5
N C14 H14B 109.5
H14A C14 H14B 109.5
N C14 H14C 109.5
H14A C14 H14C 109.5
H14B C14 H14C 109.5
Al C15 H15A 109.5
Al C15 H15B 109.5
H15A C15 H15B 109.5
Al C15 H15C 109.5
H15A C15 H15C 109.5
H15B C15 H15C 109.5
Al C16 H16A 109.5
Al C16 H16B 109.5
H16A C16 H16B 109.5
Al C16 H16C 109.5
H16A C16 H16C 109.5
H16B C16 H16C 109.5
B3 B1 B5 109.0(5)
B3 B1 B6 107.6(5)
B5 B1 B6 59.1(4)
B3 B1 B4 61.2(4)
B5 B1 B4 60.5(4)
B6 B1 B4 107.7(4)
B3 B1 B2 58.9(4)
B5 B1 B2 107.0(5)
B6 B1 B2 59.8(4)
B4 B1 B2 107.6(5)
B3 B1 H1 121.3
B5 B1 H1 121.7
B6 B1 H1 122.3
B4 B1 H1 121.2
B2 B1 H1 122.7
C8 B2 C7 54.4(4)
C8 B2 B3 58.9(4)
C7 B2 B3 102.0(5)
C8 B2 B6 103.6(5)
C7 B2 B6 59.1(4)
B3 B2 B6 107.4(5)
C8 B2 B1 102.8(4)
C7 B2 B1 102.3(5)
B3 B2 B1 58.9(4)
B6 B2 B1 59.6(4)
C8 B2 H2 125.7
C7 B2 H2 126.5
B3 B2 H2 122.8
B6 B2 H2 121.9
B1 B2 H2 124.3
C8 B3 B2 58.6(4)
C8 B3 B1 105.0(5)
B2 B3 B1 62.1(5)
C8 B3 B9 56.5(4)
B2 B3 B9 107.7(5)
B1 B3 B9 109.1(5)
C8 B3 B4 102.4(5)
B2 B3 B4 109.7(6)
B1 B3 B4 60.7(4)
B9 B3 B4 60.0(4)
C8 B3 H3 126.6
B2 B3 H3 120.2
B1 B3 H3 120.8
B9 B3 H3 122.0
B4 B3 H3 122.4
B1 B4 B10 109.4(5)
B1 B4 B5 59.3(4)
B10 B4 B5 59.7(4)
B1 B4 B9 106.9(5)
B10 B4 B9 63.8(5)
B5 B4 B9 108.1(5)
B1 B4 B3 58.1(4)
B10 B4 B3 111.5(5)
B5 B4 B3 105.6(5)
B9 B4 B3 59.9(5)
B1 B4 H4 122.8
B10 B4 H4 118.5
B5 B4 H4 123.3
B9 B4 H4 120.8
B3 B4 H4 122.3
B11 B5 B6 61.0(4)
B11 B5 B1 107.9(5)
B6 B5 B1 60.7(4)
B11 B5 B10 60.1(4)
B6 B5 B10 111.6(5)
B1 B5 B10 110.4(5)
B11 B5 B4 105.6(5)
B6 B5 B4 108.8(5)
B1 B5 B4 60.2(4)
B10 B5 B4 60.0(4)
B11 B5 H5 123.0
B6 B5 H5 119.7
B1 B5 H5 120.9
B10 B5 H5 119.7
B4 B5 H5 122.9
C7 B6 B5 101.0(5)
C7 B6 B11 54.7(4)
B5 B6 B11 59.5(4)
C7 B6 B1 102.7(5)
B5 B6 B1 60.2(4)
B11 B6 B1 106.3(5)
C7 B6 B2 58.7(4)
B5 B6 B2 108.4(5)
B11 B6 B2 105.5(5)
B1 B6 B2 60.6(4)
C7 B6 H6 127.6
B5 B6 H6 122.8
B11 B6 H6 123.8
B1 B6 H6 122.6
B2 B6 H6 121.1
C8 B9 B3 58.3(4)
C8 B9 B4 103.8(5)
B3 B9 B4 60.1(4)
C8 B9 B10 104.9(5)
B3 B9 B10 106.9(5)
B4 B9 B10 57.9(4)
C8 B9 H100 95.7(5)
B3 B9 H100 140.3(6)
B4 B9 H100 105.0(5)
B10 B9 H100 47.1(3)
C8 B9 H9 115.9
B3 B9 H9 137.5
B4 B9 H9 139.6
B10 B9 H9 114.7
H100 B9 H9 79.0
B11 B10 B5 59.1(4)
B11 B10 B4 105.1(5)
B5 B10 B4 60.3(4)
B11 B10 B9 100.8(5)
B5 B10 B9 104.3(5)
B4 B10 B9 58.3(4)
B11 B10 H100 90.1(5)
B5 B10 H100 135.7(6)
B4 B10 H100 105.4(6)
B9 B10 H100 47.1(3)
B11 B10 H10 116.6
B5 B10 H10 137.7
B4 B10 H10 137.7
B9 B10 H10 117.2
H100 B10 H10 82.7
C7 B11 B5 106.0(5)
C7 B11 B6 61.1(4)
B5 B11 B6 59.5(4)
C7 B11 B10 108.3(6)
B5 B11 B10 60.9(4)
B6 B11 B10 111.1(5)
C7 B11 Al 94.5(4)
B5 B11 Al 158.4(5)
B6 B11 Al 129.0(4)
B10 B11 Al 119.3(4)
C7 B11 H11 127.4
B5 B11 H11 126.0
B6 B11 H11 138.2
B10 B11 H11 104.0
Al B11 H11 32.9

loop_
_geom_bond_atom_site_label_1
_geom_bond_atom_site_label_2
_geom_bond_distance
Al C16 1.910(6)
Al C15 1.939(7)
Al N 1.997(6)
Al B11 2.477(7)
N C14 1.480(8)
N C13 1.486(8)
N C12 1.495(7)
C7 C12 1.505(7)
C7 C8 1.534(8)
C7 B11 1.592(10)
C7 B2 1.700(9)
C7 B6 1.707(9)
C8 B9 1.626(9)
C8 B3 1.659(10)
C8 B2 1.654(10)
C8 H8A 1.1100
C12 H12A 0.9800
C12 H12B 0.9800
C13 H13A 0.9700
C13 H13B 0.9700
C13 H13C 0.9700
C14 H14A 0.9700
C14 H14B 0.9700
C14 H14C 0.9700
C15 H15A 0.9700
C15 H15B 0.9700
C15 H15C 0.9700
C16 H16A 0.9700
C16 H16B 0.9700
C16 H16C 0.9700
B1 B3 1.718(11)
B1 B5 1.747(10)
B1 B6 1.757(9)
B1 B4 1.765(9)
B1 B2 1.773(10)
B1 H1 1.1100
B2 B3 1.718(10)
B2 B6 1.761(11)
B2 H2 1.1100
B3 B9 1.770(12)
B3 B4 1.774(10)
B3 H3 1.1100
B4 B10 1.765(11)
B4 B5 1.769(11)
B4 B9 1.772(11)
B4 H4 1.1100
B5 B11 1.729(11)
B5 B6 1.729(10)
B5 B10 1.760(11)
B5 H5 1.1100
B6 B11 1.755(10)
B6 H6 1.1100
B9 B10 1.870(12)
B9 H100 1.373(8)
B9 H9 1.1100
B10 B11 1.746(10)
B10 H100 1.374(8)
B10 H10 1.1100
B11 H11 1.1100

loop_
_geom_torsion_atom_site_label_1
_geom_torsion_atom_site_label_2
_geom_torsion_atom_site_label_3
_geom_torsion_atom_site_label_4
_geom_torsion
C16 Al N C14 10.0(5)
C15 Al N C14 152.7(4)
B11 Al N C14 -92.0(5)
C16 Al N C13 -110.7(4)
C15 Al N C13 31.9(5)
B11 Al N C13 147.3(5)
C16 Al N C12 130.6(4)
C15 Al N C12 -86.7(4)
B11 Al N C12 28.6(4)
C12 C7 C8 B9 142.7(5)
B11 C7 C8 B9 -4.0(8)
B2 C7 C8 B9 -112.1(6)
B6 C7 C8 B9 -74.3(6)
C12 C7 C8 B3 -146.1(5)
B11 C7 C8 B3 67.2(7)
B2 C7 C8 B3 -41.0(5)
B6 C7 C8 B3 -3.2(7)
C12 C7 C8 B2 -105.2(6)
B11 C7 C8 B2 108.1(6)
B6 C7 C8 B2 37.8(5)
C14 N C12 C7 71.7(6)
C13 N C12 C7 -170.3(5)
Al N C12 C7 -49.9(5)
C8 C7 C12 N -94.9(6)
B11 C7 C12 N 50.1(8)
B2 C7 C12 N -164.3(5)
B6 C7 C12 N 124.9(5)
B9 C8 B2 C7 102.0(6)
B3 C8 B2 C7 137.0(5)
C7 C8 B2 B3 -137.0(5)
B9 C8 B2 B3 -35.0(6)
C7 C8 B2 B6 -34.6(4)
B9 C8 B2 B6 67.4(7)
B3 C8 B2 B6 102.3(5)
C7 C8 B2 B1 -96.0(5)
B9 C8 B2 B1 6.0(7)
B3 C8 B2 B1 40.9(5)
C12 C7 B2 C8 109.3(6)
B11 C7 B2 C8 -104.2(6)
B6 C7 B2 C8 -139.9(5)
C12 C7 B2 B3 146.0(5)
C8 C7 B2 B3 36.7(5)
B11 C7 B2 B3 -67.5(7)
B6 C7 B2 B3 -103.2(6)
C12 C7 B2 B6 -110.8(6)
C8 C7 B2 B6 139.9(5)
B11 C7 B2 B6 35.7(5)
C12 C7 B2 B1 -153.6(5)
C8 C7 B2 B1 97.1(5)
B11 C7 B2 B1 -7.1(7)
B6 C7 B2 B1 -42.8(4)
B3 B1 B2 C8 -40.9(5)
B5 B1 B2 C8 61.4(6)
B6 B1 B2 C8 98.4(5)
B4 B1 B2 C8 -2.3(6)
B3 B1 B2 C7 -96.8(6)
B5 B1 B2 C7 5.5(6)
B6 B1 B2 C7 42.5(4)
B4 B1 B2 C7 -58.1(6)
B5 B1 B2 B3 102.3(5)
B6 B1 B2 B3 139.3(5)
B4 B1 B2 B3 38.6(5)
B3 B1 B2 B6 -139.3(5)
B5 B1 B2 B6 -37.0(5)
B4 B1 B2 B6 -100.7(5)
C7 C8 B3 B2 41.8(5)
B9 C8 B3 B2 146.3(6)
C7 C8 B3 B1 -1.3(7)
B9 C8 B3 B1 103.2(6)
B2 C8 B3 B1 -43.0(5)
C7 C8 B3 B9 -104.5(6)
B2 C8 B3 B9 -146.3(6)
C7 C8 B3 B4 -63.9(6)
B9 C8 B3 B4 40.6(5)
B2 C8 B3 B4 -105.7(6)
C7 B2 B3 C8 -34.6(4)
B6 B2 B3 C8 -95.6(5)
B1 B2 B3 C8 -131.8(5)
C8 B2 B3 B1 131.8(5)
C7 B2 B3 B1 97.2(5)
B6 B2 B3 B1 36.1(5)
C8 B2 B3 B9 29.1(5)
C7 B2 B3 B9 -5.5(7)
B6 B2 B3 B9 -66.5(7)
B1 B2 B3 B9 -102.7(6)
C8 B2 B3 B4 92.8(6)
C7 B2 B3 B4 58.3(7)
B6 B2 B3 B4 -2.8(8)
B1 B2 B3 B4 -39.0(5)
B5 B1 B3 C8 -57.6(6)
B6 B1 B3 C8 5.0(6)
B4 B1 B3 C8 -96.0(6)
B2 B1 B3 C8 41.2(4)
B5 B1 B3 B2 -98.9(5)
B6 B1 B3 B2 -36.3(5)
B4 B1 B3 B2 -137.2(5)
B5 B1 B3 B9 1.6(7)
B6 B1 B3 B9 64.2(6)
B4 B1 B3 B9 -36.8(5)
B2 B1 B3 B9 100.5(6)
B5 B1 B3 B4 38.4(5)
B6 B1 B3 B4 101.0(5)
B2 B1 B3 B4 137.2(5)
B3 B1 B4 B10 103.8(6)
B5 B1 B4 B10 -33.8(5)
B6 B1 B4 B10 3.1(7)
B2 B1 B4 B10 66.2(7)
B3 B1 B4 B5 137.6(5)
B6 B1 B4 B5 36.9(5)
B2 B1 B4 B5 100.0(5)
B3 B1 B4 B9 36.2(5)
B5 B1 B4 B9 -101.4(6)
B6 B1 B4 B9 -64.5(7)
B2 B1 B4 B9 -1.4(7)
B5 B1 B4 B3 -137.6(5)
B6 B1 B4 B3 -100.7(6)
B2 B1 B4 B3 -37.6(5)
C8 B3 B4 B1 100.4(5)
B2 B3 B4 B1 39.6(5)
B9 B3 B4 B1 139.2(5)
C8 B3 B4 B10 0.3(7)
B2 B3 B4 B10 -60.5(8)
B1 B3 B4 B10 -100.1(6)
B9 B3 B4 B10 39.1(5)
C8 B3 B4 B5 63.4(6)
B2 B3 B4 B5 2.6(8)
B1 B3 B4 B5 -37.0(5)
B9 B3 B4 B5 102.2(6)
C8 B3 B4 B9 -38.8(5)
B2 B3 B4 B9 -99.6(6)
B1 B3 B4 B9 -139.2(5)
B3 B1 B5 B11 59.4(6)
B6 B1 B5 B11 -40.1(5)
B4 B1 B5 B11 98.1(5)
B2 B1 B5 B11 -2.8(7)
B3 B1 B5 B6 99.5(5)
B4 B1 B5 B6 138.2(5)
B2 B1 B5 B6 37.3(5)
B3 B1 B5 B10 -4.5(7)
B6 B1 B5 B10 -104.0(6)
B4 B1 B5 B10 34.2(5)
B2 B1 B5 B10 -66.7(6)
B3 B1 B5 B4 -38.7(5)
B6 B1 B5 B4 -138.2(5)
B2 B1 B5 B4 -100.9(6)
B1 B4 B5 B11 -102.0(5)
B10 B4 B5 B11 40.6(5)
B9 B4 B5 B11 -2.7(7)
B3 B4 B5 B11 -65.5(6)
B1 B4 B5 B6 -37.9(5)
B10 B4 B5 B6 104.7(6)
B9 B4 B5 B6 61.4(7)
B3 B4 B5 B6 -1.4(7)
B10 B4 B5 B1 142.5(5)
B9 B4 B5 B1 99.3(5)
B3 B4 B5 B1 36.5(5)
B1 B4 B5 B10 -142.5(5)
B9 B4 B5 B10 -43.2(5)
B3 B4 B5 B10 -106.1(6)
C12 C7 B6 B5 -149.9(5)
C8 C7 B6 B5 67.6(6)
B11 C7 B6 B5 -39.5(5)
B2 C7 B6 B5 105.0(5)
C12 C7 B6 B11 -110.4(6)
C8 C7 B6 B11 107.1(5)
B2 C7 B6 B11 144.5(5)
C12 C7 B6 B1 148.5(5)
C8 C7 B6 B1 6.0(6)
B11 C7 B6 B1 -101.1(5)
B2 C7 B6 B1 43.4(4)
C12 C7 B6 B2 105.1(6)
C8 C7 B6 B2 -37.4(5)
B11 C7 B6 B2 -144.5(5)
B11 B5 B6 C7 37.1(5)
B1 B5 B6 C7 -98.4(5)
B10 B5 B6 C7 3.6(7)
B4 B5 B6 C7 -60.7(6)
B1 B5 B6 B11 -135.5(6)
B10 B5 B6 B11 -33.5(5)
B4 B5 B6 B11 -97.8(6)
B11 B5 B6 B1 135.5(6)
B10 B5 B6 B1 102.0(6)
B4 B5 B6 B1 37.7(5)
B11 B5 B6 B2 97.5(6)
B1 B5 B6 B2 -37.9(5)
B10 B5 B6 B2 64.1(7)
B4 B5 B6 B2 -0.3(7)
B3 B1 B6 C7 -6.5(6)
B5 B1 B6 C7 95.6(5)
B4 B1 B6 C7 58.1(6)
B2 B1 B6 C7 -42.4(4)
B3 B1 B6 B5 -102.1(5)
B4 B1 B6 B5 -37.5(5)
B2 B1 B6 B5 -138.0(5)
B3 B1 B6 B11 -63.1(6)
B5 B1 B6 B11 39.0(5)
B4 B1 B6 B11 1.5(7)
B2 B1 B6 B11 -98.9(6)
B3 B1 B6 B2 35.9(5)
B5 B1 B6 B2 138.0(5)
B4 B1 B6 B2 100.5(6)
C8 B2 B6 C7 32.6(4)
B3 B2 B6 C7 93.8(6)
B1 B2 B6 C7 129.7(5)
C8 B2 B6 B5 -59.3(6)
C7 B2 B6 B5 -91.9(5)
B3 B2 B6 B5 1.9(7)
B1 B2 B6 B5 37.8(5)
C8 B2 B6 B11 3.1(6)
C7 B2 B6 B11 -29.5(4)
B3 B2 B6 B11 64.3(6)
B1 B2 B6 B11 100.2(5)
C8 B2 B6 B1 -97.1(5)
C7 B2 B6 B1 -129.7(5)
B3 B2 B6 B1 -35.9(5)
C7 C8 B9 B3 105.8(6)
B2 C8 B9 B3 34.1(6)
C7 C8 B9 B4 64.8(7)
B3 C8 B9 B4 -40.9(5)
B2 C8 B9 B4 -6.9(8)
C7 C8 B9 B10 4.9(7)
B3 C8 B9 B10 -100.8(5)
B2 C8 B9 B10 -66.8(7)
B2 B3 B9 C8 -29.9(5)
B1 B3 B9 C8 -95.7(6)
B4 B3 B9 C8 -132.8(6)
C8 B3 B9 B4 132.8(6)
B2 B3 B9 B4 103.0(6)
B1 B3 B9 B4 37.1(5)
C8 B3 B9 B10 97.4(5)
B2 B3 B9 B10 67.6(7)
B1 B3 B9 B10 1.7(7)
B4 B3 B9 B10 -35.4(5)
B1 B4 B9 C8 4.6(7)
B10 B4 B9 C8 -99.1(5)
B5 B4 B9 C8 -57.9(7)
B3 B4 B9 C8 40.0(5)
B1 B4 B9 B3 -35.4(5)
B10 B4 B9 B3 -139.1(5)
B5 B4 B9 B3 -97.9(5)
B1 B4 B9 B10 103.7(6)
B5 B4 B9 B10 41.2(5)
B3 B4 B9 B10 139.1(5)
B6 B5 B10 B11 33.8(5)
B1 B5 B10 B11 99.4(6)
B4 B5 B10 B11 133.7(5)
B11 B5 B10 B4 -133.7(5)
B6 B5 B10 B4 -99.8(6)
B1 B5 B10 B4 -34.3(5)
B11 B5 B10 B9 -94.1(5)
B6 B5 B10 B9 -60.3(6)
B1 B5 B10 B9 5.3(6)
B4 B5 B10 B9 39.6(4)
B1 B4 B10 B11 -6.3(7)
B5 B4 B10 B11 -40.0(5)
B9 B4 B10 B11 93.5(6)
B3 B4 B10 B11 56.1(7)
B1 B4 B10 B5 33.6(5)
B9 B4 B10 B5 133.5(5)
B3 B4 B10 B5 96.0(6)
B1 B4 B10 B9 -99.9(6)
B5 B4 B10 B9 -133.5(5)
B3 B4 B10 B9 -37.5(5)
C8 B9 B10 B11 -4.0(6)
B3 B9 B10 B11 -64.8(6)
B4 B9 B10 B11 -101.1(5)
C8 B9 B10 B5 56.6(6)
B3 B9 B10 B5 -4.2(6)
B4 B9 B10 B5 -40.5(5)
C8 B9 B10 B4 97.2(5)
B3 B9 B10 B4 36.4(5)
C12 C7 B11 B5 150.7(5)
C8 C7 B11 B5 -63.0(7)
B2 C7 B11 B5 5.5(7)
B6 C7 B11 B5 40.5(5)
C12 C7 B11 B6 110.2(6)
C8 C7 B11 B6 -103.5(6)
B2 C7 B11 B6 -35.0(5)
C12 C7 B11 B10 -145.3(5)
C8 C7 B11 B10 1.0(7)
B2 C7 B11 B10 69.5(7)
B6 C7 B11 B10 104.5(5)
C12 C7 B11 Al -22.4(6)
C8 C7 B11 Al 123.9(5)
B2 C7 B11 Al -167.6(4)
B6 C7 B11 Al -132.6(4)
B6 B5 B11 C7 -41.3(5)
B1 B5 B11 C7 -1.3(7)
B10 B5 B11 C7 102.4(6)
B4 B5 B11 C7 61.8(6)
B1 B5 B11 B6 40.0(5)
B10 B5 B11 B6 143.7(6)
B4 B5 B11 B6 103.2(6)
B6 B5 B11 B10 -143.7(6)
B1 B5 B11 B10 -103.7(6)
B4 B5 B11 B10 -40.6(5)
B6 B5 B11 Al 119.8(13)
B1 B5 B11 Al 159.7(11)
B10 B5 B11 Al -96.5(13)
B4 B5 B11 Al -137.1(11)
B5 B6 B11 C7 133.5(5)
B1 B6 B11 C7 94.2(5)
B2 B6 B11 C7 31.0(4)
C7 B6 B11 B5 -133.5(5)
B1 B6 B11 B5 -39.3(5)
B2 B6 B11 B5 -102.5(5)
C7 B6 B11 B10 -99.9(6)
B5 B6 B11 B10 33.6(6)
B1 B6 B11 B10 -5.7(7)
B2 B6 B11 B10 -68.9(6)
C7 B6 B11 Al 70.7(6)
B5 B6 B11 Al -155.8(7)
B1 B6 B11 Al 164.9(5)
B2 B6 B11 Al 101.7(6)
B5 B10 B11 C7 -98.4(5)
B4 B10 B11 C7 -57.9(6)
B9 B10 B11 C7 1.9(6)
B4 B10 B11 B5 40.6(5)
B9 B10 B11 B5 100.4(5)
B5 B10 B11 B6 -33.1(5)
B4 B10 B11 B6 7.4(8)
B9 B10 B11 B6 67.2(6)
B5 B10 B11 Al 155.3(6)
B4 B10 B11 Al -164.2(5)
B9 B10 B11 Al -104.4(5)
C16 Al B11 C7 -115.8(5)
C15 Al B11 C7 105.0(5)
N Al B11 C7 -4.2(4)
C16 Al B11 B5 82.4(13)
C15 Al B11 B5 -56.7(13)
N Al B11 B5 -166.0(13)
C16 Al B11 B6 -171.8(7)
C15 Al B11 B6 49.1(7)
N Al B11 B6 -60.2(6)
C16 Al B11 B10 -1.9(6)
C15 Al B11 B10 -141.0(5)
N Al B11 B10 109.7(5)
